data_7118366
loop_
_publ_author_name
'Gao, Ming'
'Li, Yi'
'Xie, Lijuan'
'Chauvin, Remi'
'Cui, Xiuling'

_publ_section_title
;
 Direct phosphonation of quinoxalin-2(1H)-ones under transition-metal-free
 conditions.
;
_journal_issue 13
_journal_name_full 'Chemical communications (Cambridge, England)'
_journal_page_first 2846
_journal_page_last 2849
_journal_paper_doi 10.1039/c5cc08049e
_journal_volume 52
_journal_year 2016
_chemical_formula_moiety 'C10 H11 N2 O4 P, C2 H5 N O'
_chemical_formula_sum 'C12 H16 N3 O5 P'
_chemical_formula_weight 313.25
_space_group_crystal_system triclinic
_space_group_IT_number 2
_space_group_name_Hall '-P 1'
_space_group_name_H-M_alt 'P -1'
_symmetry_space_group_name_Hall '-P 1'
_symmetry_space_group_name_H-M 'P -1'
_atom_sites_solution_hydrogens mixed
_atom_sites_solution_primary direct
_audit_creation_date 2015-04-15
_audit_creation_method
;
Olex2 1.2
(compiled 2015.01.26 svn.r3150 for OlexSys, GUI svn.r4998)
;
_audit_update_record
;
2015-07-07 deposited with the CCDC.
2016-01-06 downloaded from the CCDC.
;
_cell_angle_alpha 89.063(6)
_cell_angle_beta 82.389(7)
_cell_angle_gamma 80.144(7)
_cell_formula_units_Z 2
_cell_length_a 7.6832(6)
_cell_length_b 9.6923(7)
_cell_length_c 10.0668(9)
_cell_measurement_reflns_used 2005
_cell_measurement_temperature 291(2)
_cell_measurement_theta_max 72.1530
_cell_measurement_theta_min 4.4350
_cell_volume 732.07(10)
_computing_cell_refinement
;
CrysAlisPro, Agilent Technologies,
Version 1.171.36.32 (release 02-08-2013 CrysAlis171 .NET)
(compiled Aug  2 2013,16:46:58)
;
_computing_data_collection
;
CrysAlisPro, Agilent Technologies,
Version 1.171.36.32 (release 02-08-2013 CrysAlis171 .NET)
(compiled Aug  2 2013,16:46:58)
;
_computing_data_reduction
;
CrysAlisPro, Agilent Technologies,
Version 1.171.36.32 (release 02-08-2013 CrysAlis171 .NET)
(compiled Aug  2 2013,16:46:58)
;
_computing_molecular_graphics 'Olex2 (Dolomanov et al., 2009)'
_computing_publication_material 'Olex2 (Dolomanov et al., 2009)'
_computing_structure_refinement 'ShelXL (Sheldrick, 2008)'
_computing_structure_solution 'ShelXT (Sheldrick, 2015)'
_diffrn_ambient_temperature 291.15
_diffrn_detector_area_resol_mean 16.2312
_diffrn_measured_fraction_theta_full 0.998
_diffrn_measured_fraction_theta_max 0.968
_diffrn_measurement_details
;
  1 omega   -3.00   25.00   1.0000    1.0000
omega____ theta____ kappa____ phi______ frames
    -        0.0000  -99.0000 -120.0000 28

  2 omega   -1.00   24.00   1.0000    1.0000
omega____ theta____ kappa____ phi______ frames
    -        0.0000  -99.0000  120.0000 25

  3 omega  -77.00  -33.00   1.0000    1.0000
omega____ theta____ kappa____ phi______ frames
    -        0.0000  178.0000 -120.0000 44

  4 omega  -63.00  -36.00   1.0000    1.0000
omega____ theta____ kappa____ phi______ frames
    -        0.0000  178.0000   60.0000 27

  5 omega  -69.00  -41.00   1.0000    1.0000
omega____ theta____ kappa____ phi______ frames
    -        0.0000  178.0000   90.0000 28

  6 omega    1.00   48.00   1.0000    1.0000
omega____ theta____ kappa____ phi______ frames
    -       56.0000  -99.0000   60.0000 47

  7 omega   19.00  113.00   1.0000    1.0000
omega____ theta____ kappa____ phi______ frames
    -       56.0000 -125.0000  150.0000 94

  8 omega   70.00  121.00   1.0000    1.0000
omega____ theta____ kappa____ phi______ frames
    -       56.0000   57.0000 -120.0000 51

  9 omega   79.00  118.00   1.0000    1.0000
omega____ theta____ kappa____ phi______ frames
    -       56.0000   77.0000  -90.0000 39

 10 omega   -2.00   70.00   1.0000    1.0000
omega____ theta____ kappa____ phi______ frames
    -       56.0000  -57.0000  -90.0000 72

 11 omega  -15.00   74.00   1.0000    1.0000
omega____ theta____ kappa____ phi______ frames
    -       56.0000  -37.0000  120.0000 89

 12 omega   68.00  123.00   1.0000    1.0000
omega____ theta____ kappa____ phi______ frames
    -       56.0000   57.0000    0.0000 55

 13 omega   27.00   56.00   1.0000    1.0000
omega____ theta____ kappa____ phi______ frames
    -       56.0000   77.0000  -90.0000 29

 14 omega   50.00  106.00   1.0000    1.2000
omega____ theta____ kappa____ phi______ frames
    -      112.0000  -94.0000    0.0000 56

 15 omega   69.00   95.00   1.0000    1.2000
omega____ theta____ kappa____ phi______ frames
    -      112.0000  -94.0000 -180.0000 26

 16 omega   68.00   94.00   1.0000    1.2000
omega____ theta____ kappa____ phi______ frames
    -      112.0000  -45.0000 -150.0000 26

 17 omega   45.00   98.00   1.0000    1.2000
omega____ theta____ kappa____ phi______ frames
    -      112.0000  -45.0000   30.0000 53

 18 omega   48.00  107.00   1.0000    1.2000
omega____ theta____ kappa____ phi______ frames
    -      112.0000  -94.0000  -90.0000 59

 19 omega   58.00  100.00   1.0000    1.2000
omega____ theta____ kappa____ phi______ frames
    -      112.0000  -94.0000   90.0000 42

 20 omega   49.00   84.00   1.0000    1.2000
omega____ theta____ kappa____ phi______ frames
    -      112.0000  -30.0000 -180.0000 35

 21 omega   42.00   92.00   1.0000    1.2000
omega____ theta____ kappa____ phi______ frames
    -      112.0000  -45.0000  -30.0000 50

 22 omega   99.00  125.00   1.0000    1.2000
omega____ theta____ kappa____ phi______ frames
    -      112.0000  -61.0000  120.0000 26

 23 omega   39.00   88.00   1.0000    1.2000
omega____ theta____ kappa____ phi______ frames
    -      112.0000  -30.0000  -90.0000 49

 24 omega   60.00  132.00   1.0000    1.2000
omega____ theta____ kappa____ phi______ frames
    -      112.0000  -61.0000   90.0000 72

 25 omega   79.00  113.00   1.0000    1.2000
omega____ theta____ kappa____ phi______ frames
    -      112.0000 -111.0000 -180.0000 34

 26 omega   93.00  178.00   1.0000    1.2000
omega____ theta____ kappa____ phi______ frames
    -      112.0000   30.0000   90.0000 85

 27 omega   42.00   77.00   1.0000    1.2000
omega____ theta____ kappa____ phi______ frames
    -      112.0000  -45.0000  -90.0000 35

 28 omega   41.00  160.00   1.0000    1.2000
omega____ theta____ kappa____ phi______ frames
    -      112.0000  -15.0000   60.0000 119

 29 omega  -21.00   69.00   1.0000    1.0000
omega____ theta____ kappa____ phi______ frames
    -        0.0000   57.0000 -180.0000 90

 30 omega   -4.00   42.00   1.0000    1.0000
omega____ theta____ kappa____ phi______ frames
    -        0.0000  -99.0000  150.0000 46

 31 omega   35.00  125.00   1.0000    1.0000
omega____ theta____ kappa____ phi______ frames
    -       56.0000   57.0000 -180.0000 90

 32 omega   26.00  108.00   1.0000    1.0000
omega____ theta____ kappa____ phi______ frames
    -       56.0000   77.0000  -30.0000 82

 33 omega   35.00  125.00   1.0000    1.0000
omega____ theta____ kappa____ phi______ frames
    -       56.0000   57.0000   90.0000 90
;
_diffrn_measurement_device_type 'Xcalibur, Eos, Gemini'
_diffrn_measurement_method '\w scans'
_diffrn_orient_matrix_UB_11 -0.0794568000
_diffrn_orient_matrix_UB_12 -0.0139691000
_diffrn_orient_matrix_UB_13 -0.1308512000
_diffrn_orient_matrix_UB_21 0.1882912000
_diffrn_orient_matrix_UB_22 -0.0516779000
_diffrn_orient_matrix_UB_23 -0.0736442000
_diffrn_orient_matrix_UB_31 -0.0195307000
_diffrn_orient_matrix_UB_32 -0.1521906000
_diffrn_orient_matrix_UB_33 0.0359590000
_diffrn_radiation_monochromator graphite
_diffrn_radiation_type CuK\a
_diffrn_radiation_wavelength 1.54184
_diffrn_reflns_av_R_equivalents 0.0220
_diffrn_reflns_av_unetI/netI 0.0357
_diffrn_reflns_laue_measured_fraction_full 0.998
_diffrn_reflns_laue_measured_fraction_max 0.968
_diffrn_reflns_limit_h_max 9
_diffrn_reflns_limit_h_min -9
_diffrn_reflns_limit_k_max 8
_diffrn_reflns_limit_k_min -11
_diffrn_reflns_limit_l_max 12
_diffrn_reflns_limit_l_min -10
_diffrn_reflns_number 5500
_diffrn_reflns_point_group_measured_fraction_full 0.998
_diffrn_reflns_point_group_measured_fraction_max 0.968
_diffrn_reflns_theta_full 67.684
_diffrn_reflns_theta_max 72.466
_diffrn_reflns_theta_min 4.431
_diffrn_source 'Enhance (Cu) X-ray Source'
_exptl_absorpt_coefficient_mu 1.915
_exptl_absorpt_correction_T_max 1.00000
_exptl_absorpt_correction_T_min 0.89418
_exptl_absorpt_correction_type multi-scan
_exptl_absorpt_process_details
;
CrysAlisPro, Agilent Technologies,
Version 1.171.36.32 (release 02-08-2013 CrysAlis171 .NET)
(compiled Aug  2 2013,16:46:58)
Empirical absorption correction using spherical harmonics,
 implemented in SCALE3 ABSPACK scaling algorithm.
;
_exptl_crystal_density_diffrn 1.421
_exptl_crystal_F_000 328
_exptl_crystal_size_max 0.22
_exptl_crystal_size_mid 0.2
_exptl_crystal_size_min 0.2
_refine_diff_density_max 0.220
_refine_diff_density_min -0.340
_refine_diff_density_rms 0.052
_refine_ls_extinction_method none
_refine_ls_goodness_of_fit_ref 1.044
_refine_ls_hydrogen_treatment mixed
_refine_ls_matrix_type full
_refine_ls_number_parameters 205
_refine_ls_number_reflns 2811
_refine_ls_number_restraints 0
_refine_ls_restrained_S_all 1.044
_refine_ls_R_factor_all 0.0572
_refine_ls_R_factor_gt 0.0441
_refine_ls_shift/su_max 0.000
_refine_ls_shift/su_mean 0.000
_refine_ls_structure_factor_coef Fsqd
_refine_ls_weighting_details 'w=1/[\s^2^(Fo^2^)+(0.0572P)^2^+0.1247P] where P=(Fo^2^+2Fc^2^)/3'
_refine_ls_weighting_scheme calc
_refine_ls_wR_factor_gt 0.1111
_refine_ls_wR_factor_ref 0.1212
_reflns_Friedel_coverage 0.000
_reflns_number_gt 2236
_reflns_number_total 2811
_reflns_threshold_expression 'I > 2\s(I)'
_cod_data_source_file c5cc08049e2.cif
_cod_data_source_block 20150465
_cod_depositor_comments 'Adding full bibliography for 7118366.cif.'
_cod_database_code 7118366
_chemical_oxdiff_formula C20H20N4O4P1
_shelx_space_group_comment
;
The symmetry employed for this shelxl refinement is uniquely defined
by the following loop, which should always be used as a source of
symmetry information in preference to the above space-group names.
They are only intended as comments.
;
_shelx_estimated_absorpt_t_max 0.701
_shelx_estimated_absorpt_t_min 0.678
_reflns_odcompleteness_completeness 99.92
_reflns_odcompleteness_iscentric 1
_reflns_odcompleteness_theta 66.97
_olex2_refinement_description
;
1. Fixed Uiso
 At 1.2 times of:
  All C(H) groups
 At 1.5 times of:
  All C(H,H,H) groups
2.a Aromatic/amide H refined with riding coordinates:
 C1(H1), C2(H2), C3(H3), C4(H4)
2.b Idealised Me refined as rotating group:
 C9(H9A,H9B,H9C), C10(H10A,H10B,H10C), C12(H12A,H12B,H12C)
;
_shelx_shelxl_version_number 2014/7
_olex2_submission_special_instructions 'No special instructions were received'

loop_
_space_group_symop_operation_xyz
'x, y, z'
'-x, -y, -z'

loop_
_atom_site_label
_atom_site_type_symbol
_atom_site_fract_x
_atom_site_fract_y
_atom_site_fract_z
_atom_site_U_iso_or_equiv
_atom_site_adp_type
_atom_site_occupancy
_atom_site_site_symmetry_order
_atom_site_calc_flag
_atom_site_refinement_flags_posn
C1 C 0.1732(4) 0.3260(2) 0.5858(3) 0.0529(6) Uani 1 1 d .
H1 H 0.1230 0.2935 0.6670 0.063 Uiso 1 1 calc R
C2 C 0.2154(4) 0.2386(3) 0.4770(3) 0.0585(7) Uani 1 1 d .
H2 H 0.1930 0.1472 0.4837 0.070 Uiso 1 1 calc R
C3 C 0.2923(4) 0.2872(3) 0.3556(3) 0.0565(7) Uani 1 1 d .
H3 H 0.3222 0.2271 0.2820 0.068 Uiso 1 1 calc R
C4 C 0.3246(3) 0.4215(3) 0.3431(2) 0.0490(6) Uani 1 1 d .
H4 H 0.3759 0.4527 0.2618 0.059 Uiso 1 1 calc R
C5 C 0.2794(3) 0.5111(2) 0.4541(2) 0.0404(5) Uani 1 1 d .
C6 C 0.2046(3) 0.4638(2) 0.5763(2) 0.0405(5) Uani 1 1 d .
C7 C 0.1924(3) 0.6777(2) 0.6765(2) 0.0396(5) Uani 1 1 d .
C8 C 0.2636(3) 0.7397(2) 0.5504(2) 0.0437(5) Uani 1 1 d .
C9 C -0.0359(4) 1.0340(3) 0.7775(4) 0.0812(10) Uani 1 1 d .
H9A H -0.0548 1.0480 0.6855 0.122 Uiso 1 1 calc GR
H9B H 0.0744 1.0623 0.7908 0.122 Uiso 1 1 calc GR
H9C H -0.1322 1.0891 0.8342 0.122 Uiso 1 1 calc GR
C10 C 0.1965(5) 0.5890(3) 1.0031(3) 0.0732(9) Uani 1 1 d .
H10A H 0.2566 0.5200 0.9377 0.110 Uiso 1 1 calc GR
H10B H 0.1310 0.5445 1.0743 0.110 Uiso 1 1 calc GR
H10C H 0.2826 0.6338 1.0388 0.110 Uiso 1 1 calc GR
N1 N 0.3071(3) 0.6483(2) 0.44576(19) 0.0441(5) Uani 1 1 d .
H1A H 0.356(3) 0.678(3) 0.364(3) 0.056(7) Uiso 1 1 d .
N2 N 0.1634(2) 0.54996(18) 0.68828(18) 0.0417(4) Uani 1 1 d .
O1 O 0.2823(3) 0.86318(17) 0.53984(17) 0.0583(5) Uani 1 1 d .
O2 O 0.2997(2) 0.84931(17) 0.84967(17) 0.0541(4) Uani 1 1 d .
O3 O -0.0287(2) 0.89040(18) 0.8099(2) 0.0607(5) Uani 1 1 d .
O4 O 0.0746(2) 0.69288(18) 0.94029(16) 0.0531(4) Uani 1 1 d .
P1 P 0.14647(8) 0.78706(6) 0.82531(6) 0.04338(19) Uani 1 1 d .
C11 C 0.5328(3) 0.8227(2) 0.1800(2) 0.0449(5) Uani 1 1 d .
C12 C 0.6383(4) 0.8345(3) 0.0457(3) 0.0587(7) Uani 1 1 d .
H12A H 0.7458 0.7664 0.0383 0.088 Uiso 1 1 calc GR
H12B H 0.6679 0.9267 0.0358 0.088 Uiso 1 1 calc GR
H12C H 0.5690 0.8178 -0.0232 0.088 Uiso 1 1 calc GR
N3 N 0.5208(3) 0.9250(2) 0.2679(2) 0.0549(5) Uani 1 1 d .
H3A H 0.577(4) 0.994(3) 0.249(3) 0.064(8) Uiso 1 1 d .
H3B H 0.466(4) 0.917(3) 0.351(3) 0.077(10) Uiso 1 1 d .
O5 O 0.4609(3) 0.71927(19) 0.20483(17) 0.0619(5) Uani 1 1 d .

loop_
_atom_site_aniso_label
_atom_site_aniso_U_11
_atom_site_aniso_U_22
_atom_site_aniso_U_33
_atom_site_aniso_U_23
_atom_site_aniso_U_13
_atom_site_aniso_U_12
C1 0.0641(16) 0.0414(13) 0.0544(15) 0.0040(11) -0.0058(12) -0.0146(12)
C2 0.0689(17) 0.0410(13) 0.0665(17) -0.0038(12) -0.0092(13) -0.0119(12)
C3 0.0629(16) 0.0494(15) 0.0565(15) -0.0123(12) -0.0086(12) -0.0055(12)
C4 0.0482(13) 0.0523(14) 0.0454(13) -0.0032(11) -0.0034(10) -0.0074(11)
C5 0.0354(11) 0.0399(12) 0.0459(12) 0.0011(9) -0.0065(9) -0.0055(9)
C6 0.0393(11) 0.0396(12) 0.0435(12) 0.0024(9) -0.0065(9) -0.0091(9)
C7 0.0368(11) 0.0381(11) 0.0438(12) -0.0002(9) -0.0020(9) -0.0087(9)
C8 0.0416(12) 0.0418(12) 0.0478(13) 0.0022(10) -0.0008(10) -0.0112(10)
C9 0.076(2) 0.0511(17) 0.114(3) 0.0123(17) -0.0131(19) -0.0037(15)
C10 0.097(2) 0.0676(19) 0.0635(18) 0.0172(15) -0.0250(17) -0.0287(17)
N1 0.0484(11) 0.0427(10) 0.0405(10) 0.0050(8) 0.0017(8) -0.0125(9)
N2 0.0413(10) 0.0389(10) 0.0456(10) 0.0011(8) -0.0046(8) -0.0101(8)
O1 0.0780(12) 0.0391(9) 0.0575(10) 0.0026(7) 0.0047(9) -0.0195(8)
O2 0.0560(10) 0.0518(10) 0.0595(10) -0.0013(8) -0.0076(8) -0.0231(8)
O3 0.0468(10) 0.0450(10) 0.0877(13) -0.0033(9) -0.0001(9) -0.0072(8)
O4 0.0603(11) 0.0534(10) 0.0462(9) 0.0003(8) 0.0044(8) -0.0196(8)
P1 0.0449(3) 0.0393(3) 0.0462(3) -0.0031(2) 0.0013(2) -0.0132(2)
C11 0.0421(12) 0.0475(13) 0.0456(13) 0.0055(10) -0.0041(10) -0.0114(10)
C12 0.0624(16) 0.0568(15) 0.0547(15) 0.0003(12) 0.0084(12) -0.0161(13)
N3 0.0625(14) 0.0500(13) 0.0534(13) -0.0012(10) 0.0032(11) -0.0212(11)
O5 0.0834(13) 0.0599(11) 0.0477(10) -0.0004(8) 0.0043(9) -0.0369(10)

loop_
_atom_type_symbol
_atom_type_description
_atom_type_scat_dispersion_real
_atom_type_scat_dispersion_imag
_atom_type_scat_source
C C 0.0181 0.0091 'International Tables Vol C Tables 4.2.6.8 and 6.1.1.4'
H H 0.0000 0.0000 'International Tables Vol C Tables 4.2.6.8 and 6.1.1.4'
N N 0.0311 0.0180 'International Tables Vol C Tables 4.2.6.8 and 6.1.1.4'
O O 0.0492 0.0322 'International Tables Vol C Tables 4.2.6.8 and 6.1.1.4'
P P 0.2955 0.4335 'International Tables Vol C Tables 4.2.6.8 and 6.1.1.4'

loop_
_geom_angle_atom_site_label_1
_geom_angle_atom_site_label_2
_geom_angle_atom_site_label_3
_geom_angle
C2 C1 H1 119.7
C2 C1 C6 120.6(2)
C6 C1 H1 119.7
C1 C2 H2 120.2
C1 C2 C3 119.6(2)
C3 C2 H2 120.2
C2 C3 H3 119.4
C4 C3 C2 121.2(2)
C4 C3 H3 119.4
C3 C4 H4 120.4
C3 C4 C5 119.1(2)
C5 C4 H4 120.4
C6 C5 C4 120.4(2)
N1 C5 C4 121.2(2)
N1 C5 C6 118.4(2)
C5 C6 C1 119.1(2)
N2 C6 C1 119.7(2)
N2 C6 C5 121.2(2)
C8 C7 P1 117.56(16)
N2 C7 C8 124.5(2)
N2 C7 P1 117.94(17)
N1 C8 C7 114.02(19)
O1 C8 C7 123.5(2)
O1 C8 N1 122.5(2)
H9A C9 H9B 109.5
H9A C9 H9C 109.5
H9B C9 H9C 109.5
O3 C9 H9A 109.5
O3 C9 H9B 109.5
O3 C9 H9C 109.5
H10A C10 H10B 109.5
H10A C10 H10C 109.5
H10B C10 H10C 109.5
O4 C10 H10A 109.5
O4 C10 H10B 109.5
O4 C10 H10C 109.5
C5 N1 H1A 117.3(16)
C8 N1 C5 123.3(2)
C8 N1 H1A 119.4(16)
C7 N2 C6 118.45(19)
C9 O3 P1 124.12(18)
C10 O4 P1 120.48(17)
O2 P1 C7 112.44(10)
O2 P1 O3 116.65(10)
O2 P1 O4 115.60(10)
O3 P1 C7 105.66(10)
O3 P1 O4 99.66(10)
O4 P1 C7 105.38(10)
N3 C11 C12 118.1(2)
O5 C11 C12 119.3(2)
O5 C11 N3 122.6(2)
C11 C12 H12A 109.5
C11 C12 H12B 109.5
C11 C12 H12C 109.5
H12A C12 H12B 109.5
H12A C12 H12C 109.5
H12B C12 H12C 109.5
C11 N3 H3A 120.5(19)
C11 N3 H3B 119.7(19)
H3A N3 H3B 119(3)

loop_
_geom_bond_atom_site_label_1
_geom_bond_atom_site_label_2
_geom_bond_distance
C1 H1 0.9300
C1 C2 1.366(3)
C1 C6 1.397(3)
C2 H2 0.9300
C2 C3 1.396(4)
C3 H3 0.9300
C3 C4 1.367(3)
C4 H4 0.9300
C4 C5 1.396(3)
C5 C6 1.393(3)
C5 N1 1.382(3)
C6 N2 1.383(3)
C7 C8 1.475(3)
C7 N2 1.296(3)
C7 P1 1.810(2)
C8 N1 1.357(3)
C8 O1 1.231(3)
C9 H9A 0.9600
C9 H9B 0.9600
C9 H9C 0.9600
C9 O3 1.418(3)
C10 H10A 0.9600
C10 H10B 0.9600
C10 H10C 0.9600
C10 O4 1.450(3)
N1 H1A 0.92(3)
O2 P1 1.4614(16)
O3 P1 1.5581(18)
O4 P1 1.5642(17)
C11 C12 1.495(3)
C11 N3 1.323(3)
C11 O5 1.232(3)
C12 H12A 0.9600
C12 H12B 0.9600
C12 H12C 0.9600
N3 H3A 0.86(3)
N3 H3B 0.89(3)

loop_
_geom_hbond_atom_site_label_D
_geom_hbond_atom_site_label_H
_geom_hbond_atom_site_label_A
_geom_hbond_distance_DH
_geom_hbond_distance_HA
_geom_hbond_distance_DA
_geom_hbond_angle_DHA
_geom_hbond_site_symmetry_A
N1 H1A O5 0.92(3) 1.77(3) 2.686(3) 175(2) .
N3 H3A O1 0.86(3) 2.97(3) 3.496(3) 121(2) 2_676
N3 H3A O2 0.86(3) 2.09(3) 2.933(3) 164(3) 2_676
N3 H3B O1 0.89(3) 2.33(3) 3.195(3) 166(3) .

loop_
_geom_torsion_atom_site_label_1
_geom_torsion_atom_site_label_2
_geom_torsion_atom_site_label_3
_geom_torsion_atom_site_label_4
_geom_torsion
C1 C2 C3 C4 -0.7(4)
C1 C6 N2 C7 -179.4(2)
C2 C1 C6 C5 0.1(4)
C2 C1 C6 N2 -179.0(2)
C2 C3 C4 C5 0.0(4)
C3 C4 C5 C6 0.8(3)
C3 C4 C5 N1 -179.1(2)
C4 C5 C6 C1 -0.9(3)
C4 C5 C6 N2 178.2(2)
C4 C5 N1 C8 179.3(2)
C5 C6 N2 C7 1.5(3)
C6 C1 C2 C3 0.7(4)
C6 C5 N1 C8 -0.7(3)
C7 C8 N1 C5 3.1(3)
C8 C7 N2 C6 1.2(3)
C8 C7 P1 O2 -53.0(2)
C8 C7 P1 O3 75.33(18)
C8 C7 P1 O4 -179.73(16)
C9 O3 P1 C7 -105.8(2)
C9 O3 P1 O2 20.0(3)
C9 O3 P1 O4 145.2(2)
C10 O4 P1 C7 78.6(2)
C10 O4 P1 O2 -46.2(2)
C10 O4 P1 O3 -172.05(18)
N1 C5 C6 C1 179.0(2)
N1 C5 C6 N2 -1.9(3)
N2 C7 C8 N1 -3.5(3)
N2 C7 C8 O1 176.5(2)
N2 C7 P1 O2 125.87(17)
N2 C7 P1 O3 -105.83(18)
N2 C7 P1 O4 -0.9(2)
O1 C8 N1 C5 -176.9(2)
P1 C7 C8 N1 175.29(16)
P1 C7 C8 O1 -4.8(3)
P1 C7 N2 C6 -177.51(15)
